data_1503816
loop_
_publ_author_name
'Dane, Eric L.'
'Maly, Thorsten'
'Debelouchina, Galia T.'
'Griffin, Robert G.'
'Swager, Timothy M.'

_publ_section_title
;
 Synthesis of a BDPA-TEMPO biradical.
;
_journal_issue 9
_journal_name_full 'Organic letters'
_journal_page_first 1871
_journal_page_last 1874
_journal_paper_doi 10.1021/ol9001575
_journal_volume 11
_journal_year 2009
_chemical_formula_sum 'C46.75 H46.5 N2 O3.25'
_chemical_formula_weight 688.36
_chemical_name_systematic
; 
 ? 
;
_space_group_IT_number 15
_symmetry_cell_setting monoclinic
_symmetry_space_group_name_Hall '-C 2yc'
_symmetry_space_group_name_H-M 'C 1 2/c 1'
_atom_sites_solution_hydrogens geom
_atom_sites_solution_primary direct
_atom_sites_solution_secondary difmap
_audit_creation_method SHELXL-97
_cell_angle_alpha 90.00
_cell_angle_beta 95.1410(10)
_cell_angle_gamma 90.00
_cell_formula_units_Z 8
_cell_length_a 33.5318(7)
_cell_length_b 19.5054(4)
_cell_length_c 11.6487(3)
_cell_measurement_reflns_used 9962
_cell_measurement_temperature 100(2)
_cell_measurement_theta_max 68.46
_cell_measurement_theta_min 2.62
_cell_volume 7588.2(3)
_computing_cell_refinement 'SAINT 7.4 (Bruker-AXS, 2008)'
_computing_data_collection 'APEX2 2.2 (Bruker-AXS, 2008)'
_computing_data_reduction 'SAINT 7.4 (Bruker-AXS, 2008)'
_computing_molecular_graphics 'Bruker SHELXTL'
_computing_publication_material 'Bruker SHELXTL'
_computing_structure_refinement 'SHELXL-97 (Sheldrick, 2008)'
_computing_structure_solution 'SHELXS-97 (Sheldrick, 2008)'
_diffrn_ambient_temperature 100(2)
_diffrn_detector_area_resol_mean 8.3
_diffrn_measured_fraction_theta_full 0.973
_diffrn_measured_fraction_theta_max 0.973
_diffrn_measurement_device_type 'Bruker Smart APEX CCD'
_diffrn_measurement_method 'omega and phi scans'
_diffrn_radiation_monochromator graphite
_diffrn_radiation_source 'fine-focus sealed tube'
_diffrn_radiation_type CuK\a
_diffrn_radiation_wavelength 1.54178
_diffrn_reflns_av_R_equivalents 0.0251
_diffrn_reflns_av_sigmaI/netI 0.0112
_diffrn_reflns_limit_h_max 40
_diffrn_reflns_limit_h_min -40
_diffrn_reflns_limit_k_max 23
_diffrn_reflns_limit_k_min -23
_diffrn_reflns_limit_l_max 10
_diffrn_reflns_limit_l_min -13
_diffrn_reflns_number 71926
_diffrn_reflns_theta_full 67.56
_diffrn_reflns_theta_max 67.56
_diffrn_reflns_theta_min 2.62
_exptl_absorpt_coefficient_mu 0.587
_exptl_absorpt_correction_T_max 0.9436
_exptl_absorpt_correction_T_min 0.7991
_exptl_absorpt_correction_type multi-scan
_exptl_absorpt_process_details 'SADABS (Sheldrick, 2008)'
_exptl_crystal_colour colourless
_exptl_crystal_density_diffrn 1.205
_exptl_crystal_density_method 'not measured'
_exptl_crystal_description needle
_exptl_crystal_F_000 2936
_exptl_crystal_size_max 0.40
_exptl_crystal_size_mid 0.10
_exptl_crystal_size_min 0.10
_refine_diff_density_max 0.221
_refine_diff_density_min -0.199
_refine_diff_density_rms 0.035
_refine_ls_extinction_method none
_refine_ls_goodness_of_fit_ref 1.020
_refine_ls_hydrogen_treatment mixed
_refine_ls_matrix_type full
_refine_ls_number_parameters 576
_refine_ls_number_reflns 6660
_refine_ls_number_restraints 187
_refine_ls_restrained_S_all 1.021
_refine_ls_R_factor_all 0.0403
_refine_ls_R_factor_gt 0.0365
_refine_ls_shift/su_max 0.000
_refine_ls_shift/su_mean 0.000
_refine_ls_structure_factor_coef Fsqd
_refine_ls_weighting_details 'calc w=1/[\s^2^(Fo^2^)+(0.0392P)^2^+6.2150P] where P=(Fo^2^+2Fc^2^)/3'
_refine_ls_weighting_scheme calc
_refine_ls_wR_factor_gt 0.0879
_refine_ls_wR_factor_ref 0.0908
_reflns_number_gt 6065
_reflns_number_total 6660
_reflns_threshold_expression >2sigma(I)
_cod_data_source_file ol9001575_si_001.cif
_cod_data_source_block d08061
_cod_depositor_comments
;
The following automatic conversions were performed:

'_symmetry_cell_setting' value 'Monoclinic' changed to 'monoclinic'
according to /home/saulius/struct/CIF-dictionaries/cif_core.dic
dictionary named 'cif_core.dic' version 2.4.2 from 2011-04-26.

Automatic conversion script
Id: cif_fix_values 1715 2011-07-08 13:25:40Z adriana 
;
_cod_original_sg_symbol_H-M C2/c
_cod_original_formula_sum 'C46.75 H46.50 N2 O3.25'
_cod_database_code 1503816

loop_
_symmetry_equiv_pos_as_xyz
'x, y, z'
'-x, y, -z+1/2'
'x+1/2, y+1/2, z'
'-x+1/2, y+1/2, -z+1/2'
'-x, -y, -z'
'x, -y, z-1/2'
'-x+1/2, -y+1/2, -z'
'x+1/2, -y+1/2, z-1/2'

loop_
_atom_site_label
_atom_site_type_symbol
_atom_site_fract_x
_atom_site_fract_y
_atom_site_fract_z
_atom_site_U_iso_or_equiv
_atom_site_adp_type
_atom_site_occupancy
_atom_site_symmetry_multiplicity
_atom_site_calc_flag
_atom_site_refinement_flags
_atom_site_disorder_assembly
_atom_site_disorder_group
O1 O 0.07898(3) 0.40066(4) 0.21664(7) 0.0274(2) Uani 1 1 d . . .
O2 O 0.22595(3) 0.45246(5) 0.63337(8) 0.0395(2) Uani 1 1 d . . .
N1 N 0.13790(3) 0.34431(5) 0.25239(9) 0.0270(2) Uani 1 1 d D . .
H1 H 0.1533(4) 0.3124(7) 0.2308(13) 0.032 Uiso 1 1 d D . .
N2 N 0.20531(3) 0.42778(6) 0.54439(9) 0.0269(2) Uani 1 1 d . . .
C1 C 0.07329(3) 0.21110(6) -0.24345(10) 0.0231(2) Uani 1 1 d . . .
C2 C 0.08071(3) 0.24802(6) -0.13134(10) 0.0220(2) Uani 1 1 d . . .
C3 C 0.12000(4) 0.26263(6) -0.08870(11) 0.0252(3) Uani 1 1 d . . .
H3 H 0.1416 0.2483 -0.1306 0.030 Uiso 1 1 calc R . .
C4 C 0.12789(4) 0.29788(6) 0.01437(11) 0.0257(3) Uani 1 1 d . . .
H4 H 0.1548 0.3072 0.0426 0.031 Uiso 1 1 calc R . .
C5 C 0.09669(3) 0.31964(6) 0.07659(10) 0.0224(2) Uani 1 1 d . . .
C6 C 0.05733(4) 0.30547(6) 0.03371(10) 0.0235(2) Uani 1 1 d . . .
H6 H 0.0357 0.3209 0.0745 0.028 Uiso 1 1 calc R . .
C7 C 0.04953(4) 0.26907(6) -0.06791(10) 0.0243(3) Uani 1 1 d . . .
H7 H 0.0227 0.2583 -0.0947 0.029 Uiso 1 1 calc R . .
C8 C 0.10360(3) 0.35902(6) 0.18743(10) 0.0227(2) Uani 1 1 d . . .
C11 C 0.08080(4) 0.13400(6) -0.23605(11) 0.0257(3) Uani 1 1 d . . .
H11 H 0.0640 0.1112 -0.3004 0.031 Uiso 1 1 calc R . .
C12 C 0.12460(4) 0.11433(6) -0.24482(11) 0.0288(3) Uani 1 1 d . . .
C13 C 0.14998(4) 0.13293(7) -0.32697(12) 0.0332(3) Uani 1 1 d . . .
H13 H 0.1410 0.1625 -0.3887 0.040 Uiso 1 1 calc R . .
C14 C 0.18898(5) 0.10747(8) -0.31748(14) 0.0445(4) Uani 1 1 d . . .
H14 H 0.2066 0.1196 -0.3736 0.053 Uiso 1 1 calc R . .
C15 C 0.20234(5) 0.06446(10) -0.22655(15) 0.0540(4) Uani 1 1 d . . .
H15 H 0.2289 0.0472 -0.2216 0.065 Uiso 1 1 calc R . .
C16 C 0.17720(5) 0.04667(9) -0.14339(14) 0.0488(4) Uani 1 1 d . . .
H16 H 0.1864 0.0176 -0.0812 0.059 Uiso 1 1 calc R . .
C17 C 0.13819(4) 0.07191(7) -0.15211(12) 0.0347(3) Uani 1 1 d . . .
C18 C 0.10595(4) 0.06359(7) -0.07605(12) 0.0328(3) Uani 1 1 d . . .
C19 C 0.10498(5) 0.02891(7) 0.02827(13) 0.0406(3) Uani 1 1 d . . .
H19 H 0.1276 0.0039 0.0600 0.049 Uiso 1 1 calc R . .
C20 C 0.07046(5) 0.03157(7) 0.08480(13) 0.0406(3) Uani 1 1 d . . .
H20 H 0.0697 0.0091 0.1570 0.049 Uiso 1 1 calc R . .
C21 C 0.03685(5) 0.06668(7) 0.03722(12) 0.0373(3) Uani 1 1 d . . .
H21 H 0.0132 0.0674 0.0766 0.045 Uiso 1 1 calc R . .
C22 C 0.03748(4) 0.10089(6) -0.06767(12) 0.0323(3) Uani 1 1 d . . .
H22 H 0.0144 0.1244 -0.1005 0.039 Uiso 1 1 calc R . .
C23 C 0.07227(4) 0.10007(6) -0.12317(11) 0.0279(3) Uani 1 1 d . . .
C31 C 0.06380(3) 0.24493(6) -0.34368(10) 0.0234(2) Uani 1 1 d . . .
C32 C 0.05939(4) 0.21664(6) -0.46380(11) 0.0253(3) Uani 1 1 d . . .
C33 C 0.06370(4) 0.15102(7) -0.50961(11) 0.0320(3) Uani 1 1 d . . .
H33 H 0.0703 0.1134 -0.4598 0.038 Uiso 1 1 calc R . .
C34 C 0.05833(5) 0.14099(7) -0.62778(12) 0.0394(3) Uani 1 1 d . . .
H34 H 0.0610 0.0962 -0.6581 0.047 Uiso 1 1 calc R . .
C35 C 0.04913(5) 0.19539(8) -0.70291(12) 0.0401(3) Uani 1 1 d . . .
H35 H 0.0455 0.1876 -0.7837 0.048 Uiso 1 1 calc R . .
C36 C 0.04528(4) 0.26103(7) -0.65952(11) 0.0327(3) Uani 1 1 d . . .
H36 H 0.0391 0.2985 -0.7101 0.039 Uiso 1 1 calc R . .
C37 C 0.05063(3) 0.27132(6) -0.54141(11) 0.0255(3) Uani 1 1 d . . .
C38 C 0.04931(3) 0.33534(6) -0.47579(11) 0.0244(3) Uani 1 1 d . . .
C39 C 0.04307(4) 0.40210(7) -0.51600(12) 0.0288(3) Uani 1 1 d . . .
H39 H 0.0378 0.4111 -0.5961 0.035 Uiso 1 1 calc R . .
C40 C 0.04473(4) 0.45524(7) -0.43613(12) 0.0310(3) Uani 1 1 d . . .
H40 H 0.0407 0.5012 -0.4617 0.037 Uiso 1 1 calc R . .
C41 C 0.05226(4) 0.44146(7) -0.31915(12) 0.0306(3) Uani 1 1 d . . .
H41 H 0.0533 0.4783 -0.2656 0.037 Uiso 1 1 calc R . .
C42 C 0.05829(4) 0.37478(6) -0.27902(11) 0.0277(3) Uani 1 1 d . . .
H42 H 0.0632 0.3661 -0.1987 0.033 Uiso 1 1 calc R . .
C43 C 0.05711(3) 0.32055(6) -0.35791(11) 0.0232(2) Uani 1 1 d . . .
C51 C 0.14931(4) 0.37782(6) 0.36241(10) 0.0249(3) Uani 1 1 d . . .
H51 H 0.1247 0.3913 0.3993 0.030 Uiso 1 1 calc R . .
C52 C 0.17382(4) 0.32807(7) 0.44049(11) 0.0318(3) Uani 1 1 d . . .
H52A H 0.1973 0.3130 0.4010 0.038 Uiso 1 1 calc R . .
H52B H 0.1573 0.2870 0.4524 0.038 Uiso 1 1 calc R . .
C53 C 0.18869(4) 0.35786(7) 0.55865(11) 0.0284(3) Uani 1 1 d . . .
C54 C 0.22240(5) 0.31264(8) 0.61349(14) 0.0440(4) Uani 1 1 d . . .
H54A H 0.2454 0.3149 0.5672 0.066 Uiso 1 1 calc R . .
H54B H 0.2130 0.2651 0.6166 0.066 Uiso 1 1 calc R . .
H54C H 0.2304 0.3289 0.6918 0.066 Uiso 1 1 calc R . .
C55 C 0.15498(4) 0.36148(8) 0.63875(12) 0.0393(3) Uani 1 1 d . . .
H55A H 0.1647 0.3850 0.7103 0.059 Uiso 1 1 calc R . .
H55B H 0.1464 0.3150 0.6566 0.059 Uiso 1 1 calc R . .
H55C H 0.1323 0.3869 0.6007 0.059 Uiso 1 1 calc R . .
C56 C 0.18824(4) 0.47853(7) 0.45728(11) 0.0298(3) Uani 1 1 d . . .
C57 C 0.22194(5) 0.52798(8) 0.43489(13) 0.0477(4) Uani 1 1 d . . .
H57A H 0.2289 0.5557 0.5040 0.071 Uiso 1 1 calc R . .
H57B H 0.2131 0.5581 0.3702 0.071 Uiso 1 1 calc R . .
H57C H 0.2455 0.5019 0.4161 0.071 Uiso 1 1 calc R . .
C58 C 0.15357(5) 0.51758(7) 0.50425(12) 0.0406(3) Uani 1 1 d . . .
H58A H 0.1312 0.4861 0.5121 0.061 Uiso 1 1 calc R . .
H58B H 0.1448 0.5546 0.4509 0.061 Uiso 1 1 calc R . .
H58C H 0.1625 0.5370 0.5798 0.061 Uiso 1 1 calc R . .
C59 C 0.17449(4) 0.44104(7) 0.34484(11) 0.0284(3) Uani 1 1 d . . .
H59A H 0.1587 0.4731 0.2929 0.034 Uiso 1 1 calc R . .
H59B H 0.1984 0.4273 0.3063 0.034 Uiso 1 1 calc R . .
O1S O 0.1937(2) 0.2298(3) 0.2079(7) 0.0386(13) Uani 0.448(17) 1 d PD A 1
C1S C 0.1823(3) 0.1703(4) 0.2165(8) 0.0426(18) Uani 0.448(17) 1 d PD A 1
C2S C 0.2023(2) 0.1126(4) 0.1582(6) 0.054(2) Uani 0.448(17) 1 d PD A 1
H2S1 H 0.2239 0.1309 0.1157 0.082 Uiso 0.224(8) 1 calc PR A 1
H2S2 H 0.1826 0.0892 0.1046 0.082 Uiso 0.224(8) 1 calc PR A 1
H2S3 H 0.2135 0.0799 0.2164 0.082 Uiso 0.224(8) 1 calc PR A 1
H2S4 H 0.1894 0.0691 0.1755 0.082 Uiso 0.224(8) 1 calc PR A 1
H2S5 H 0.2307 0.1108 0.1866 0.082 Uiso 0.224(8) 1 calc PR A 1
H2S6 H 0.1998 0.1201 0.0747 0.082 Uiso 0.224(8) 1 calc PR A 1
C3S C 0.1491(3) 0.1515(5) 0.2860(16) 0.105(5) Uani 0.448(17) 1 d PD A 1
H3S1 H 0.1381 0.1930 0.3186 0.158 Uiso 0.224(8) 1 calc PR A 1
H3S2 H 0.1591 0.1207 0.3486 0.158 Uiso 0.224(8) 1 calc PR A 1
H3S3 H 0.1280 0.1282 0.2368 0.158 Uiso 0.224(8) 1 calc PR A 1
H3S4 H 0.1454 0.1016 0.2841 0.158 Uiso 0.224(8) 1 calc PR A 1
H3S5 H 0.1244 0.1739 0.2541 0.158 Uiso 0.224(8) 1 calc PR A 1
H3S6 H 0.1555 0.1664 0.3659 0.158 Uiso 0.224(8) 1 calc PR A 1
O1T O 0.1819(6) 0.2198(8) 0.2128(12) 0.065(3) Uani 0.302(17) 1 d PDU A 2
C1T C 0.1801(5) 0.1597(9) 0.2403(13) 0.062(4) Uani 0.302(17) 1 d PDU A 2
C2T C 0.1675(8) 0.1328(6) 0.3492(16) 0.106(5) Uani 0.302(17) 1 d PDU A 2
H2T1 H 0.1571 0.1704 0.3938 0.159 Uiso 0.151(8) 1 calc PR A 2
H2T2 H 0.1905 0.1117 0.3938 0.159 Uiso 0.151(8) 1 calc PR A 2
H2T3 H 0.1464 0.0984 0.3328 0.159 Uiso 0.151(8) 1 calc PR A 2
H2T4 H 0.1722 0.0833 0.3531 0.159 Uiso 0.151(8) 1 calc PR A 2
H2T5 H 0.1389 0.1420 0.3531 0.159 Uiso 0.151(8) 1 calc PR A 2
H2T6 H 0.1829 0.1553 0.4141 0.159 Uiso 0.151(8) 1 calc PR A 2
C3T C 0.1954(6) 0.1062(9) 0.1636(15) 0.106(6) Uani 0.302(17) 1 d PDU A 2
H3T1 H 0.2049 0.1282 0.0955 0.159 Uiso 0.151(8) 1 calc PR A 2
H3T2 H 0.1737 0.0742 0.1393 0.159 Uiso 0.151(8) 1 calc PR A 2
H3T3 H 0.2175 0.0812 0.2055 0.159 Uiso 0.151(8) 1 calc PR A 2
H3T4 H 0.1925 0.0609 0.1980 0.159 Uiso 0.151(8) 1 calc PR A 2
H3T5 H 0.2237 0.1149 0.1543 0.159 Uiso 0.151(8) 1 calc PR A 2
H3T6 H 0.1799 0.1079 0.0881 0.159 Uiso 0.151(8) 1 calc PR A 2
O1U O 0.28380(14) 0.1916(3) 0.0709(5) 0.0565(12) Uani 0.25 1 d PDU B -3
C1U C 0.2601(3) 0.2354(6) 0.0392(9) 0.042(2) Uani 0.25 1 d PDU B -3
C2U C 0.2586(3) 0.3000(4) 0.1081(8) 0.069(2) Uani 0.25 1 d PDU B -3
H2U1 H 0.2796 0.2989 0.1722 0.103 Uiso 0.13 1 calc PR B -3
H2U2 H 0.2324 0.3040 0.1385 0.103 Uiso 0.13 1 calc PR B -3
H2U3 H 0.2629 0.3395 0.0587 0.103 Uiso 0.13 1 calc PR B -3
H2U4 H 0.2370 0.3294 0.0740 0.103 Uiso 0.13 1 calc PR B -3
H2U5 H 0.2842 0.3243 0.1078 0.103 Uiso 0.13 1 calc PR B -3
H2U6 H 0.2537 0.2887 0.1876 0.103 Uiso 0.13 1 calc PR B -3
C3U C 0.2301(3) 0.2273(7) -0.0631(9) 0.064(3) Uani 0.25 1 d PDU B -3
H3U1 H 0.2342 0.1831 -0.1001 0.096 Uiso 0.13 1 calc PR B -3
H3U2 H 0.2336 0.2644 -0.1181 0.096 Uiso 0.13 1 calc PR B -3
H3U3 H 0.2030 0.2293 -0.0380 0.096 Uiso 0.13 1 calc PR B -3
H3U4 H 0.2130 0.2681 -0.0707 0.096 Uiso 0.13 1 calc PR B -3
H3U5 H 0.2136 0.1868 -0.0527 0.096 Uiso 0.13 1 calc PR B -3
H3U6 H 0.2442 0.2219 -0.1328 0.096 Uiso 0.13 1 calc PR B -3
O1V O 0.21452(13) 0.2832(3) 0.1725(4) 0.0504(11) Uani 0.25 1 d PDU C -4
C1V C 0.2250(2) 0.2332(4) 0.1238(6) 0.0600(18) Uani 0.25 1 d PDU C -4
C2V C 0.2642(4) 0.2341(9) 0.0705(13) 0.082(4) Uani 0.25 1 d PDU C -4
H2V1 H 0.2765 0.2795 0.0807 0.123 Uiso 0.13 1 calc PR C -4
H2V2 H 0.2596 0.2238 -0.0120 0.123 Uiso 0.13 1 calc PR C -4
H2V3 H 0.2822 0.1995 0.1079 0.123 Uiso 0.13 1 calc PR C -4
H2V4 H 0.2690 0.1890 0.0370 0.123 Uiso 0.13 1 calc PR C -4
H2V5 H 0.2859 0.2448 0.1298 0.123 Uiso 0.13 1 calc PR C -4
H2V6 H 0.2633 0.2690 0.0099 0.123 Uiso 0.13 1 calc PR C -4
C3V C 0.1996(3) 0.1691(5) 0.1189(11) 0.100(3) Uani 0.25 1 d PDU C -4
H3V1 H 0.1749 0.1779 0.1559 0.149 Uiso 0.13 1 calc PR C -4
H3V2 H 0.2145 0.1318 0.1594 0.149 Uiso 0.13 1 calc PR C -4
H3V3 H 0.1927 0.1560 0.0383 0.149 Uiso 0.13 1 calc PR C -4
H3V4 H 0.2132 0.1326 0.0799 0.149 Uiso 0.13 1 calc PR C -4
H3V5 H 0.1736 0.1787 0.0763 0.149 Uiso 0.13 1 calc PR C -4
H3V6 H 0.1954 0.1545 0.1975 0.149 Uiso 0.13 1 calc PR C -4

loop_
_atom_site_aniso_label
_atom_site_aniso_U_11
_atom_site_aniso_U_22
_atom_site_aniso_U_33
_atom_site_aniso_U_23
_atom_site_aniso_U_13
_atom_site_aniso_U_12
O1 0.0300(4) 0.0266(4) 0.0252(5) -0.0037(3) -0.0004(3) 0.0053(4)
O2 0.0453(6) 0.0433(6) 0.0272(5) -0.0034(4) -0.0110(4) -0.0141(4)
N1 0.0267(5) 0.0272(5) 0.0260(6) -0.0087(4) -0.0034(4) 0.0053(4)
N2 0.0265(5) 0.0325(6) 0.0210(6) -0.0032(4) -0.0021(4) -0.0052(4)
C1 0.0211(6) 0.0218(6) 0.0260(7) -0.0022(5) -0.0004(4) -0.0001(4)
C2 0.0262(6) 0.0175(5) 0.0217(6) 0.0013(4) -0.0019(4) 0.0005(4)
C3 0.0247(6) 0.0239(6) 0.0270(7) -0.0033(5) 0.0018(5) 0.0019(5)
C4 0.0221(6) 0.0260(6) 0.0281(7) -0.0033(5) -0.0027(5) -0.0003(5)
C5 0.0258(6) 0.0184(5) 0.0222(6) 0.0010(4) -0.0013(5) 0.0006(4)
C6 0.0239(6) 0.0237(6) 0.0229(6) 0.0005(5) 0.0017(5) 0.0014(5)
C7 0.0223(6) 0.0249(6) 0.0249(7) 0.0004(5) -0.0026(5) -0.0015(5)
C8 0.0255(6) 0.0196(6) 0.0228(6) 0.0009(4) 0.0011(5) -0.0013(5)
C11 0.0312(6) 0.0212(6) 0.0236(7) -0.0028(5) -0.0041(5) 0.0006(5)
C12 0.0353(7) 0.0225(6) 0.0275(7) -0.0073(5) -0.0037(5) 0.0047(5)
C13 0.0378(7) 0.0309(7) 0.0303(8) -0.0049(5) 0.0001(6) 0.0068(6)
C14 0.0411(8) 0.0514(9) 0.0418(9) -0.0036(7) 0.0073(6) 0.0130(7)
C15 0.0434(9) 0.0687(11) 0.0498(10) 0.0012(8) 0.0035(7) 0.0278(8)
C16 0.0514(9) 0.0529(10) 0.0407(9) 0.0037(7) -0.0047(7) 0.0248(8)
C17 0.0419(8) 0.0302(7) 0.0307(8) -0.0039(5) -0.0035(6) 0.0097(6)
C18 0.0441(8) 0.0235(6) 0.0292(7) -0.0026(5) -0.0047(6) 0.0053(5)
C19 0.0566(9) 0.0291(7) 0.0346(8) 0.0045(6) -0.0041(7) 0.0094(6)
C20 0.0664(10) 0.0232(7) 0.0315(8) 0.0046(5) 0.0012(7) -0.0005(6)
C21 0.0515(9) 0.0239(6) 0.0372(8) 0.0003(5) 0.0073(6) -0.0063(6)
C22 0.0383(7) 0.0232(6) 0.0347(8) 0.0006(5) -0.0012(6) -0.0034(5)
C23 0.0384(7) 0.0179(6) 0.0262(7) -0.0032(5) -0.0040(5) -0.0013(5)
C31 0.0219(6) 0.0226(6) 0.0252(7) -0.0023(5) 0.0001(5) -0.0010(4)
C32 0.0248(6) 0.0274(6) 0.0230(7) -0.0012(5) -0.0015(5) -0.0027(5)
C33 0.0430(8) 0.0272(7) 0.0250(7) -0.0020(5) -0.0013(5) -0.0006(6)
C34 0.0572(9) 0.0314(7) 0.0290(8) -0.0079(6) 0.0007(6) -0.0047(6)
C35 0.0553(9) 0.0423(8) 0.0216(7) -0.0038(6) -0.0031(6) -0.0097(7)
C36 0.0364(7) 0.0355(7) 0.0249(7) 0.0035(5) -0.0037(5) -0.0072(6)
C37 0.0215(6) 0.0293(6) 0.0250(7) 0.0013(5) -0.0014(5) -0.0039(5)
C38 0.0178(5) 0.0277(6) 0.0272(7) 0.0015(5) 0.0000(4) -0.0023(5)
C39 0.0242(6) 0.0303(7) 0.0313(7) 0.0075(5) -0.0003(5) 0.0002(5)
C40 0.0279(6) 0.0239(6) 0.0414(8) 0.0070(5) 0.0049(5) 0.0018(5)
C41 0.0320(7) 0.0243(6) 0.0365(8) -0.0014(5) 0.0084(5) 0.0015(5)
C42 0.0307(6) 0.0257(6) 0.0271(7) 0.0002(5) 0.0049(5) 0.0009(5)
C43 0.0191(5) 0.0237(6) 0.0267(7) 0.0016(5) 0.0019(4) -0.0004(4)
C51 0.0243(6) 0.0277(6) 0.0221(7) -0.0050(5) -0.0013(5) 0.0011(5)
C52 0.0367(7) 0.0268(6) 0.0301(7) -0.0029(5) -0.0072(5) 0.0000(5)
C53 0.0301(6) 0.0284(6) 0.0255(7) 0.0007(5) -0.0046(5) -0.0027(5)
C54 0.0500(9) 0.0394(8) 0.0391(9) -0.0006(6) -0.0160(7) 0.0076(7)
C55 0.0380(8) 0.0516(9) 0.0278(8) 0.0057(6) 0.0001(6) -0.0135(7)
C56 0.0396(7) 0.0276(6) 0.0215(7) -0.0013(5) -0.0014(5) -0.0059(5)
C57 0.0661(11) 0.0450(9) 0.0302(8) 0.0029(6) -0.0050(7) -0.0273(8)
C58 0.0588(9) 0.0324(7) 0.0289(8) -0.0079(6) -0.0057(6) 0.0100(7)
C59 0.0335(7) 0.0306(7) 0.0208(7) -0.0017(5) 0.0000(5) -0.0023(5)
O1S 0.031(3) 0.041(2) 0.044(2) -0.0077(14) 0.0020(19) 0.0185(17)
C1S 0.028(3) 0.055(4) 0.043(4) -0.026(3) -0.005(2) 0.021(3)
C2S 0.043(3) 0.062(4) 0.054(3) -0.034(3) -0.019(3) 0.033(3)
C3S 0.081(5) 0.054(4) 0.194(12) -0.057(6) 0.084(7) -0.023(3)
O1T 0.059(8) 0.089(6) 0.048(4) 0.002(4) 0.004(5) 0.051(5)
C1T 0.047(7) 0.077(6) 0.057(6) -0.022(4) -0.016(4) 0.020(5)
C2T 0.163(12) 0.055(5) 0.112(9) -0.014(5) 0.079(9) 0.028(7)
C3T 0.132(12) 0.086(7) 0.109(9) -0.041(7) 0.064(9) -0.016(8)
O1U 0.039(2) 0.049(3) 0.082(4) 0.016(2) 0.008(2) 0.006(2)
C1U 0.034(3) 0.042(4) 0.050(5) 0.010(3) 0.006(3) -0.001(3)
C2U 0.100(7) 0.039(4) 0.065(6) 0.001(3) -0.008(5) 0.005(4)
C3U 0.048(5) 0.077(8) 0.064(6) -0.014(6) -0.003(3) -0.002(5)
O1V 0.036(2) 0.066(3) 0.048(3) -0.017(2) -0.0044(19) 0.018(2)
C1V 0.061(4) 0.062(4) 0.053(4) -0.017(3) -0.018(3) 0.035(3)
C2V 0.104(7) 0.091(8) 0.056(8) 0.007(7) 0.032(6) 0.058(6)
C3V 0.068(5) 0.078(5) 0.142(9) -0.040(6) -0.050(6) 0.021(4)

loop_
_atom_type_symbol
_atom_type_description
_atom_type_scat_dispersion_real
_atom_type_scat_dispersion_imag
_atom_type_scat_source
C C 0.0181 0.0091 'International Tables Vol C Tables 4.2.6.8 and 6.1.1.4'
H H 0.0000 0.0000 'International Tables Vol C Tables 4.2.6.8 and 6.1.1.4'
N N 0.0311 0.0180 'International Tables Vol C Tables 4.2.6.8 and 6.1.1.4'
O O 0.0492 0.0322 'International Tables Vol C Tables 4.2.6.8 and 6.1.1.4'

loop_
_geom_angle_atom_site_label_1
_geom_angle_atom_site_label_2
_geom_angle_atom_site_label_3
_geom_angle
C8 N1 C51 122.72(10)
C8 N1 H1 119.6(10)
C51 N1 H1 117.6(10)
O2 N2 C53 115.63(10)
O2 N2 C56 116.41(10)
C53 N2 C56 123.95(9)
C31 C1 C2 121.82(10)
C31 C1 C11 123.63(11)
C2 C1 C11 114.35(10)
C7 C2 C3 118.69(11)
C7 C2 C1 122.09(10)
C3 C2 C1 119.21(11)
C4 C3 C2 120.64(11)
C4 C3 H3 119.7
C2 C3 H3 119.7
C3 C4 C5 120.52(11)
C3 C4 H4 119.7
C5 C4 H4 119.7
C4 C5 C6 118.94(11)
C4 C5 C8 122.58(10)
C6 C5 C8 118.47(11)
C7 C6 C5 120.49(11)
C7 C6 H6 119.8
C5 C6 H6 119.8
C6 C7 C2 120.69(11)
C6 C7 H7 119.7
C2 C7 H7 119.7
O1 C8 N1 123.07(11)
O1 C8 C5 121.38(11)
N1 C8 C5 115.54(10)
C23 C11 C1 115.76(10)
C23 C11 C12 101.79(10)
C1 C11 C12 113.44(10)
C23 C11 H11 108.5
C1 C11 H11 108.5
C12 C11 H11 108.5
C13 C12 C17 120.59(12)
C13 C12 C11 129.30(12)
C17 C12 C11 110.10(12)
C12 C13 C14 118.82(13)
C12 C13 H13 120.6
C14 C13 H13 120.6
C15 C14 C13 120.68(15)
C15 C14 H14 119.7
C13 C14 H14 119.7
C16 C15 C14 120.56(14)
C16 C15 H15 119.7
C14 C15 H15 119.7
C15 C16 C17 119.16(14)
C15 C16 H16 120.4
C17 C16 H16 120.4
C16 C17 C12 120.17(14)
C16 C17 C18 130.91(13)
C12 C17 C18 108.91(12)
C19 C18 C23 120.39(14)
C19 C18 C17 131.04(13)
C23 C18 C17 108.56(12)
C20 C19 C18 118.88(13)
C20 C19 H19 120.6
C18 C19 H19 120.6
C19 C20 C21 120.77(14)
C19 C20 H20 119.6
C21 C20 H20 119.6
C20 C21 C22 120.63(14)
C20 C21 H21 119.7
C22 C21 H21 119.7
C23 C22 C21 118.93(13)
C23 C22 H22 120.5
C21 C22 H22 120.5
C22 C23 C18 120.36(12)
C22 C23 C11 129.07(12)
C18 C23 C11 110.57(12)
C1 C31 C43 126.60(11)
C1 C31 C32 128.42(11)
C43 C31 C32 104.93(10)
C33 C32 C37 118.00(12)
C33 C32 C31 133.46(12)
C37 C32 C31 108.48(11)
C34 C33 C32 119.95(13)
C34 C33 H33 120.0
C32 C33 H33 120.0
C33 C34 C35 121.22(13)
C33 C34 H34 119.4
C35 C34 H34 119.4
C36 C35 C34 119.81(13)
C36 C35 H35 120.1
C34 C35 H35 120.1
C37 C36 C35 119.18(13)
C37 C36 H36 120.4
C35 C36 H36 120.4
C36 C37 C32 121.81(12)
C36 C37 C38 129.30(12)
C32 C37 C38 108.88(11)
C39 C38 C43 121.99(12)
C39 C38 C37 129.13(12)
C43 C38 C37 108.85(11)
C40 C39 C38 118.42(12)
C40 C39 H39 120.8
C38 C39 H39 120.8
C41 C40 C39 120.31(12)
C41 C40 H40 119.8
C39 C40 H40 119.8
C40 C41 C42 121.25(12)
C40 C41 H41 119.4
C42 C41 H41 119.4
C41 C42 C43 119.43(12)
C41 C42 H42 120.3
C43 C42 H42 120.3
C42 C43 C38 118.60(11)
C42 C43 C31 132.53(11)
C38 C43 C31 108.85(10)
N1 C51 C59 110.53(10)
N1 C51 C52 108.96(10)
C59 C51 C52 108.77(10)
N1 C51 H51 109.5
C59 C51 H51 109.5
C52 C51 H51 109.5
C51 C52 C53 114.18(10)
C51 C52 H52A 108.7
C53 C52 H52A 108.7
C51 C52 H52B 108.7
C53 C52 H52B 108.7
H52A C52 H52B 107.6
N2 C53 C54 107.77(11)
N2 C53 C55 109.27(11)
C54 C53 C55 109.33(12)
N2 C53 C52 109.97(10)
C54 C53 C52 108.96(11)
C55 C53 C52 111.46(11)
C53 C54 H54A 109.5
C53 C54 H54B 109.5
H54A C54 H54B 109.5
C53 C54 H54C 109.5
H54A C54 H54C 109.5
H54B C54 H54C 109.5
C53 C55 H55A 109.5
C53 C55 H55B 109.5
H55A C55 H55B 109.5
C53 C55 H55C 109.5
H55A C55 H55C 109.5
H55B C55 H55C 109.5
N2 C56 C57 106.89(11)
N2 C56 C58 110.10(11)
C57 C56 C58 110.14(12)
N2 C56 C59 109.35(10)
C57 C56 C59 109.02(11)
C58 C56 C59 111.24(11)
C56 C57 H57A 109.5
C56 C57 H57B 109.5
H57A C57 H57B 109.5
C56 C57 H57C 109.5
H57A C57 H57C 109.5
H57B C57 H57C 109.5
C56 C58 H58A 109.5
C56 C58 H58B 109.5
H58A C58 H58B 109.5
C56 C58 H58C 109.5
H58A C58 H58C 109.5
H58B C58 H58C 109.5
C51 C59 C56 113.59(10)
C51 C59 H59A 108.8
C56 C59 H59A 108.8
C51 C59 H59B 108.8
C56 C59 H59B 108.8
H59A C59 H59B 107.7
O1S C1S C3S 122.3(6)
O1S C1S C2S 121.1(7)
C3S C1S C2S 116.6(7)
C1S C2S H2S1 109.5
C1S C2S H2S2 109.5
H2S1 C2S H2S2 109.5
C1S C2S H2S3 109.5
H2S1 C2S H2S3 109.5
H2S2 C2S H2S3 109.5
C1S C2S H2S4 109.5
H2S1 C2S H2S4 141.1
H2S2 C2S H2S4 56.3
H2S3 C2S H2S4 56.3
C1S C2S H2S5 109.5
H2S1 C2S H2S5 56.3
H2S2 C2S H2S5 141.1
H2S3 C2S H2S5 56.3
H2S4 C2S H2S5 109.5
C1S C2S H2S6 109.5
H2S1 C2S H2S6 56.3
H2S2 C2S H2S6 56.3
H2S3 C2S H2S6 141.1
H2S4 C2S H2S6 109.5
H2S5 C2S H2S6 109.5
C1S C3S H3S1 109.5
C1S C3S H3S2 109.5
H3S1 C3S H3S2 109.5
C1S C3S H3S3 109.5
H3S1 C3S H3S3 109.5
H3S2 C3S H3S3 109.5
C1S C3S H3S4 109.5
H3S1 C3S H3S4 141.1
H3S2 C3S H3S4 56.3
H3S3 C3S H3S4 56.3
C1S C3S H3S5 109.5
H3S1 C3S H3S5 56.3
H3S2 C3S H3S5 141.1
H3S3 C3S H3S5 56.3
H3S4 C3S H3S5 109.5
C1S C3S H3S6 109.5
H3S1 C3S H3S6 56.3
H3S2 C3S H3S6 56.3
H3S3 C3S H3S6 141.1
H3S4 C3S H3S6 109.5
H3S5 C3S H3S6 109.5
O1T C1T C2T 126.5(12)
O1T C1T C3T 119.1(13)
C2T C1T C3T 114.1(12)
C1T C2T H2T1 109.5
C1T C2T H2T2 109.5
H2T1 C2T H2T2 109.5
C1T C2T H2T3 109.5
H2T1 C2T H2T3 109.5
H2T2 C2T H2T3 109.5
C1T C2T H2T4 109.5
H2T1 C2T H2T4 141.1
H2T2 C2T H2T4 56.3
H2T3 C2T H2T4 56.3
C1T C2T H2T5 109.5
H2T1 C2T H2T5 56.3
H2T2 C2T H2T5 141.1
H2T3 C2T H2T5 56.3
H2T4 C2T H2T5 109.5
C1T C2T H2T6 109.5
H2T1 C2T H2T6 56.3
H2T2 C2T H2T6 56.3
H2T3 C2T H2T6 141.1
H2T4 C2T H2T6 109.5
H2T5 C2T H2T6 109.5
C1T C3T H3T1 109.5
C1T C3T H3T2 109.5
H3T1 C3T H3T2 109.5
C1T C3T H3T3 109.5
H3T1 C3T H3T3 109.5
H3T2 C3T H3T3 109.5
C1T C3T H3T4 109.5
H3T1 C3T H3T4 141.1
H3T2 C3T H3T4 56.3
H3T3 C3T H3T4 56.3
C1T C3T H3T5 109.5
H3T1 C3T H3T5 56.3
H3T2 C3T H3T5 141.1
H3T3 C3T H3T5 56.3
H3T4 C3T H3T5 109.5
C1T C3T H3T6 109.5
H3T1 C3T H3T6 56.3
H3T2 C3T H3T6 56.3
H3T3 C3T H3T6 141.1
H3T4 C3T H3T6 109.5
H3T5 C3T H3T6 109.5
O1U C1U C3U 123.3(10)
O1U C1U C2U 119.1(8)
C3U C1U C2U 117.6(9)
C1U C2U H2U1 109.5
C1U C2U H2U2 109.5
H2U1 C2U H2U2 109.5
C1U C2U H2U3 109.5
H2U1 C2U H2U3 109.5
H2U2 C2U H2U3 109.5
C1U C2U H2U4 109.5
H2U1 C2U H2U4 141.1
H2U2 C2U H2U4 56.3
H2U3 C2U H2U4 56.3
C1U C2U H2U5 109.5
H2U1 C2U H2U5 56.3
H2U2 C2U H2U5 141.1
H2U3 C2U H2U5 56.3
H2U4 C2U H2U5 109.5
C1U C2U H2U6 109.5
H2U1 C2U H2U6 56.3
H2U2 C2U H2U6 56.3
H2U3 C2U H2U6 141.1
H2U4 C2U H2U6 109.5
H2U5 C2U H2U6 109.5
C1U C3U H3U1 109.5
C1U C3U H3U2 109.5
H3U1 C3U H3U2 109.5
C1U C3U H3U3 109.5
H3U1 C3U H3U3 109.5
H3U2 C3U H3U3 109.5
C1U C3U H3U4 109.5
H3U1 C3U H3U4 141.1
H3U2 C3U H3U4 56.3
H3U3 C3U H3U4 56.3
C1U C3U H3U5 109.5
H3U1 C3U H3U5 56.3
H3U2 C3U H3U5 141.1
H3U3 C3U H3U5 56.3
H3U4 C3U H3U5 109.5
C1U C3U H3U6 109.5
H3U1 C3U H3U6 56.3
H3U2 C3U H3U6 56.3
H3U3 C3U H3U6 141.1
H3U4 C3U H3U6 109.5
H3U5 C3U H3U6 109.5
O1V C1V C2V 119.3(9)
O1V C1V C3V 120.2(7)
C2V C1V C3V 120.4(9)
C1V C2V H2V1 109.5
C1V C2V H2V2 109.5
H2V1 C2V H2V2 109.5
C1V C2V H2V3 109.5
H2V1 C2V H2V3 109.5
H2V2 C2V H2V3 109.5
C1V C2V H2V4 109.5
H2V1 C2V H2V4 141.1
H2V2 C2V H2V4 56.3
H2V3 C2V H2V4 56.3
C1V C2V H2V5 109.5
H2V1 C2V H2V5 56.3
H2V2 C2V H2V5 141.1
H2V3 C2V H2V5 56.3
H2V4 C2V H2V5 109.5
C1V C2V H2V6 109.5
H2V1 C2V H2V6 56.3
H2V2 C2V H2V6 56.3
H2V3 C2V H2V6 141.1
H2V4 C2V H2V6 109.5
H2V5 C2V H2V6 109.5
C1V C3V H3V1 109.5
C1V C3V H3V2 109.5
H3V1 C3V H3V2 109.5
C1V C3V H3V3 109.5
H3V1 C3V H3V3 109.5
H3V2 C3V H3V3 109.5
C1V C3V H3V4 109.5
H3V1 C3V H3V4 141.1
H3V2 C3V H3V4 56.3
H3V3 C3V H3V4 56.3
C1V C3V H3V5 109.5
H3V1 C3V H3V5 56.3
H3V2 C3V H3V5 141.1
H3V3 C3V H3V5 56.3
H3V4 C3V H3V5 109.5
C1V C3V H3V6 109.5
H3V1 C3V H3V6 56.3
H3V2 C3V H3V6 56.3
H3V3 C3V H3V6 141.1
H3V4 C3V H3V6 109.5
H3V5 C3V H3V6 109.5

loop_
_geom_bond_atom_site_label_1
_geom_bond_atom_site_label_2
_geom_bond_distance
O1 C8 1.2276(15)
O2 N2 1.2871(13)
N1 C8 1.3497(16)
N1 C51 1.4589(15)
N1 H1 0.861(13)
N2 C53 1.4884(16)
N2 C56 1.4942(16)
C1 C31 1.3540(17)
C1 C2 1.4925(16)
C1 C11 1.5259(16)
C2 C7 1.3951(17)
C2 C3 1.3952(17)
C3 C4 1.3883(17)
C3 H3 0.9500
C4 C5 1.3914(17)
C4 H4 0.9500
C5 C6 1.3963(17)
C5 C8 1.5024(16)
C6 C7 1.3851(17)
C6 H6 0.9500
C7 H7 0.9500
C11 C23 1.5220(18)
C11 C12 1.5303(17)
C11 H11 1.0000
C12 C13 1.385(2)
C12 C17 1.4037(19)
C13 C14 1.394(2)
C13 H13 0.9500
C14 C15 1.393(2)
C14 H14 0.9500
C15 C16 1.384(2)
C15 H15 0.9500
C16 C17 1.393(2)
C16 H16 0.9500
C17 C18 1.467(2)
C18 C19 1.394(2)
C18 C23 1.4042(18)
C19 C20 1.383(2)
C19 H19 0.9500
C20 C21 1.391(2)
C20 H20 0.9500
C21 C22 1.3940(19)
C21 H21 0.9500
C22 C23 1.3837(19)
C22 H22 0.9500
C31 C43 1.4989(16)
C31 C32 1.4991(17)
C32 C33 1.3993(18)
C32 C37 1.4119(17)
C33 C34 1.386(2)
C33 H33 0.9500
C34 C35 1.392(2)
C34 H34 0.9500
C35 C36 1.387(2)
C35 H35 0.9500
C36 C37 1.3860(18)
C36 H36 0.9500
C37 C38 1.4667(17)
C38 C39 1.3933(17)
C38 C43 1.4045(17)
C39 C40 1.3906(19)
C39 H39 0.9500
C40 C41 1.3897(19)
C40 H40 0.9500
C41 C42 1.3907(18)
C41 H41 0.9500
C42 C43 1.3994(17)
C42 H42 0.9500
C51 C59 1.5186(17)
C51 C52 1.5200(17)
C51 H51 1.0000
C52 C53 1.5353(17)
C52 H52A 0.9900
C52 H52B 0.9900
C53 C54 1.5281(18)
C53 C55 1.5305(19)
C54 H54A 0.9800
C54 H54B 0.9800
C54 H54C 0.9800
C55 H55A 0.9800
C55 H55B 0.9800
C55 H55C 0.9800
C56 C57 1.5256(19)
C56 C58 1.532(2)
C56 C59 1.5345(17)
C57 H57A 0.9800
C57 H57B 0.9800
C57 H57C 0.9800
C58 H58A 0.9800
C58 H58B 0.9800
C58 H58C 0.9800
C59 H59A 0.9900
C59 H59B 0.9900
O1S C1S 1.228(7)
C1S C3S 1.481(8)
C1S C2S 1.503(6)
C2S H2S1 0.9800
C2S H2S2 0.9800
C2S H2S3 0.9800
C2S H2S4 0.9800
C2S H2S5 0.9800
C2S H2S6 0.9800
C3S H3S1 0.9800
C3S H3S2 0.9800
C3S H3S3 0.9800
C3S H3S4 0.9800
C3S H3S5 0.9800
C3S H3S6 0.9800
O1T C1T 1.219(12)
C1T C2T 1.470(12)
C1T C3T 1.493(12)
C2T H2T1 0.9800
C2T H2T2 0.9800
C2T H2T3 0.9800
C2T H2T4 0.9800
C2T H2T5 0.9800
C2T H2T6 0.9800
C3T H3T1 0.9800
C3T H3T2 0.9800
C3T H3T3 0.9800
C3T H3T4 0.9800
C3T H3T5 0.9800
C3T H3T6 0.9800
O1U C1U 1.202(11)
C1U C3U 1.496(12)
C1U C2U 1.498(11)
C2U H2U1 0.9800
C2U H2U2 0.9800
C2U H2U3 0.9800
C2U H2U4 0.9800
C2U H2U5 0.9800
C2U H2U6 0.9800
C3U H3U1 0.9800
C3U H3U2 0.9800
C3U H3U3 0.9800
C3U H3U4 0.9800
C3U H3U5 0.9800
C3U H3U6 0.9800
O1V C1V 1.198(7)
C1V C2V 1.505(12)
C1V C3V 1.511(10)
C2V H2V1 0.9800
C2V H2V2 0.9800
C2V H2V3 0.9800
C2V H2V4 0.9800
C2V H2V5 0.9800
C2V H2V6 0.9800
C3V H3V1 0.9800
C3V H3V2 0.9800
C3V H3V3 0.9800
C3V H3V4 0.9800
C3V H3V5 0.9800
C3V H3V6 0.9800

loop_
_geom_hbond_atom_site_label_D
_geom_hbond_atom_site_label_H
_geom_hbond_atom_site_label_A
_geom_hbond_distance_DH
_geom_hbond_distance_HA
_geom_hbond_distance_DA
_geom_hbond_angle_DHA
N1 H1 O1S 0.861(13) 2.138(15) 2.990(7) 170.2(14)
N1 H1 O1T 0.861(13) 2.063(19) 2.899(13) 163.5(15)
N1 H1 O1V 0.861(13) 2.291(14) 3.052(4) 147.5(13)
